data_7215434
loop_
_publ_author_name
'Zeng, Rong-Hua'
'Peng, Guo'
'Qiu, Yong-Cai'
'Zheng, Sheng-Run'
'Li, Wei-Shan'
'Zhang, Wei-Xiong'
'Deng, Hong'
'Cai, Yue-Peng'

_publ_section_title
;
 Synthesis, crystal structures and properties of Ln(iii)--Cu(i)--Na(i) and
 Ln(iii)--Ag(i) heterometallic coordination polymers
;
_journal_issue 11
_journal_name_full CrystEngComm
_journal_page_first 3910
_journal_paper_doi 10.1039/c0ce00929f
_journal_volume 13
_journal_year 2011
_chemical_formula_moiety 'C38 H32 Cu6 La2 I5 N6 Na O20, 0.5(H4 O2)'
_chemical_formula_sum 'C38 H34 Cu6 I5 La2 N6 Na O21'
_chemical_formula_weight 2227.26
_chemical_name_systematic
;
?
;
_space_group_IT_number 2
_symmetry_cell_setting triclinic
_symmetry_space_group_name_Hall '-P 1'
_symmetry_space_group_name_H-M 'P -1'
_atom_sites_solution_hydrogens geom
_atom_sites_solution_primary direct
_atom_sites_solution_secondary difmap
_audit_creation_method SHELXL-97
_cell_angle_alpha 86.1880(10)
_cell_angle_beta 78.8800(10)
_cell_angle_gamma 73.5730(10)
_cell_formula_units_Z 1
_cell_length_a 7.1755(7)
_cell_length_b 11.4346(12)
_cell_length_c 18.3179(19)
_cell_measurement_reflns_used 2012
_cell_measurement_temperature 293(2)
_cell_measurement_theta_max 24.82
_cell_measurement_theta_min 2.91
_cell_volume 1414.4(3)
_computing_cell_refinement 'Bruker SMART'
_computing_data_collection 'Bruker SMART'
_computing_data_reduction 'Bruker SAINT'
_computing_molecular_graphics 'Bruker SHELXTL'
_computing_publication_material 'Bruker SHELXTL'
_computing_structure_refinement 'Bruker SHELXTL'
_computing_structure_solution 'Bruker SHELXTL'
_diffrn_ambient_temperature 293(2)
_diffrn_measured_fraction_theta_full 0.984
_diffrn_measured_fraction_theta_max 0.984
_diffrn_measurement_device_type 'Bruker APEX-II area-detector diffractometer'
_diffrn_measurement_method '\f and \w scan'
_diffrn_radiation_monochromator graphite
_diffrn_radiation_source 'fine-focus sealed tube'
_diffrn_radiation_type MoK\a
_diffrn_radiation_wavelength 0.71073
_diffrn_reflns_av_R_equivalents 0.0253
_diffrn_reflns_av_sigmaI/netI 0.0566
_diffrn_reflns_limit_h_max 8
_diffrn_reflns_limit_h_min -7
_diffrn_reflns_limit_k_max 13
_diffrn_reflns_limit_k_min -13
_diffrn_reflns_limit_l_max 17
_diffrn_reflns_limit_l_min -21
_diffrn_reflns_number 7378
_diffrn_reflns_theta_full 25.20
_diffrn_reflns_theta_max 25.20
_diffrn_reflns_theta_min 1.86
_diffrn_standards_number 0
_exptl_absorpt_coefficient_mu 6.498
_exptl_absorpt_correction_T_max 0.3876
_exptl_absorpt_correction_T_min 0.3423
_exptl_absorpt_correction_type multi-scan
_exptl_absorpt_process_details SADABS
_exptl_crystal_colour colourless
_exptl_crystal_density_diffrn 2.615
_exptl_crystal_density_method 'not measured'
_exptl_crystal_description block
_exptl_crystal_F_000 1036
_exptl_crystal_size_max 0.21
_exptl_crystal_size_mid 0.20
_exptl_crystal_size_min 0.18
_refine_diff_density_max 1.105
_refine_diff_density_min -1.489
_refine_diff_density_rms 0.169
_refine_ls_extinction_method none
_refine_ls_goodness_of_fit_ref 1.016
_refine_ls_hydrogen_treatment mixed
_refine_ls_matrix_type full
_refine_ls_number_parameters 375
_refine_ls_number_reflns 5013
_refine_ls_number_restraints 9
_refine_ls_restrained_S_all 1.029
_refine_ls_R_factor_all 0.0588
_refine_ls_R_factor_gt 0.0388
_refine_ls_shift/su_max 0.014
_refine_ls_shift/su_mean 0.000
_refine_ls_structure_factor_coef Fsqd
_refine_ls_weighting_details 'calc w=1/[\s^2^(Fo^2^)+(0.0193P)^2^+5.2846P] where P=(Fo^2^+2Fc^2^)/3'
_refine_ls_weighting_scheme calc
_refine_ls_wR_factor_gt 0.0681
_refine_ls_wR_factor_ref 0.0768
_reflns_number_gt 3797
_reflns_number_total 5013
_reflns_threshold_expression >2sigma(I)
_cod_data_source_file c0ce00929f.txt
_cod_data_source_block 1
_cod_depositor_comments
;
The following automatic conversions were performed:

'_symmetry_cell_setting' value 'Triclinic' changed to 'triclinic'
according to
/usr/data/users/saulius/automatic-downloads/retrospective/RSC/lib/dictionaries/cif_core.dic
dictionary named 'cif_core.dic' version 2.4.2 from
2011-04-26.

'_exptl_absorpt_correction_type' value 'Multi-Scan'
changed to 'multi-scan' according to
/usr/data/users/saulius/automatic-downloads/retrospective/RSC/lib/dictionaries/cif_core.dic
dictionary named 'cif_core.dic' version 2.4.2 from 2011-04-26.

Automatic conversion script
Id: cif_fix_values 2281 2013-09-26 08:29:07Z andrius 
;
_cod_original_sg_symbol_H-M P-1
_cod_database_code 7215434

loop_
_symmetry_equiv_pos_as_xyz
'x, y, z'
'-x, -y, -z'

loop_
_atom_site_label
_atom_site_type_symbol
_atom_site_fract_x
_atom_site_fract_y
_atom_site_fract_z
_atom_site_U_iso_or_equiv
_atom_site_adp_type
_atom_site_occupancy
_atom_site_symmetry_multiplicity
_atom_site_calc_flag
_atom_site_refinement_flags
La1 La 0.30407(6) 0.28845(4) 0.47693(2) 0.01837(11) Uani 1 1 d .
I2 I 0.0000 0.5000 1.0000 0.0478(3) Uani 1 2 d S
I1 I 0.59342(8) 0.29599(5) 1.02793(3) 0.03313(15) Uani 1 1 d .
I3 I 0.23380(8) 0.08774(5) 0.94352(3) 0.03682(15) Uani 1 1 d .
Cu2 Cu 0.39340(17) 0.47979(11) 0.95270(6) 0.0436(3) Uani 1 1 d .
Cu3 Cu -0.05864(18) 0.29204(12) 0.94480(6) 0.0549(3) Uani 1 1 d .
Cu1 Cu 0.9436(2) 0.08193(14) 1.05292(7) 0.0676(4) Uani 1 1 d .
O3 O 0.3019(8) 0.4355(4) 0.5828(3) 0.0278(12) Uani 1 1 d .
O9 O 0.6241(7) 0.3454(5) 0.4432(3) 0.0353(14) Uani 1 1 d D
H9B H 0.6431 0.4142 0.4459 0.053 Uiso 1 1 d RD
H9A H 0.7375 0.2968 0.4288 0.053 Uiso 1 1 d RD
O4 O 0.4251(8) 0.2403(4) 0.6067(3) 0.0292(13) Uani 1 1 d .
O1 O 0.3420(8) 0.2166(5) 0.3429(3) 0.0387(15) Uani 1 1 d .
O2 O 0.0423(8) 0.2332(6) 0.4061(3) 0.0428(16) Uani 1 1 d .
O5 O -0.0214(7) 0.3341(4) 0.5605(3) 0.0280(12) Uani 1 1 d .
O7 O 0.6106(7) 0.1102(4) 0.4568(3) 0.0315(13) Uani 1 1 d .
N2 N 0.4065(9) 0.4379(6) 0.8464(3) 0.0286(16) Uani 1 1 d .
N1 N 0.0024(11) 0.1269(7) 0.1477(4) 0.0432(19) Uani 1 1 d .
N3 N -0.0682(9) 0.3347(6) 0.8359(4) 0.0314(16) Uani 1 1 d .
C9 C 0.4626(12) 0.2911(7) 0.7512(4) 0.0310(19) Uani 1 1 d .
H9 H 0.5072 0.2100 0.7369 0.037 Uiso 1 1 calc R
C10 C 0.4707(11) 0.3233(7) 0.8212(4) 0.0302(19) Uani 1 1 d .
H10 H 0.5240 0.2617 0.8532 0.036 Uiso 1 1 calc R
C11 C 0.3327(12) 0.5238(7) 0.7979(5) 0.036(2) Uani 1 1 d .
H11 H 0.2870 0.6043 0.8136 0.043 Uiso 1 1 calc R
C12 C 0.3207(12) 0.5005(7) 0.7272(4) 0.0320(19) Uani 1 1 d .
H12 H 0.2686 0.5638 0.6959 0.038 Uiso 1 1 calc R
C8 C 0.3871(10) 0.3815(7) 0.7025(4) 0.0248(17) Uani 1 1 d .
C7 C 0.3722(11) 0.3505(7) 0.6259(4) 0.0247(18) Uani 1 1 d .
C1 C 0.1667(13) 0.2099(7) 0.3484(5) 0.033(2) Uani 1 1 d .
C2 C 0.1068(12) 0.1800(8) 0.2786(4) 0.033(2) Uani 1 1 d .
C3 C -0.0671(12) 0.1500(8) 0.2805(5) 0.041(2) Uani 1 1 d .
H3 H -0.1535 0.1484 0.3252 0.050 Uiso 1 1 calc R
C4 C -0.1104(13) 0.1224(8) 0.2144(5) 0.042(2) Uani 1 1 d .
H4 H -0.2256 0.0993 0.2166 0.051 Uiso 1 1 calc R
C5 C 0.1700(15) 0.1569(10) 0.1479(5) 0.060(3) Uani 1 1 d .
H5 H 0.2530 0.1600 0.1025 0.072 Uiso 1 1 calc R
C6 C 0.2262(14) 0.1832(10) 0.2104(5) 0.056(3) Uani 1 1 d .
H6 H 0.3445 0.2032 0.2070 0.067 Uiso 1 1 calc R
C15 C -0.0175(11) 0.2688(7) 0.7110(4) 0.0283(18) Uani 1 1 d .
H15 H 0.0310 0.2050 0.6774 0.034 Uiso 1 1 calc R
C16 C -0.0087(12) 0.2482(8) 0.7849(5) 0.035(2) Uani 1 1 d .
H16 H 0.0423 0.1684 0.8004 0.042 Uiso 1 1 calc R
C17 C -0.1452(11) 0.4492(7) 0.8119(4) 0.0312(19) Uani 1 1 d .
H17 H -0.1864 0.5117 0.8463 0.037 Uiso 1 1 calc R
C18 C -0.1661(11) 0.4784(7) 0.7395(4) 0.0309(19) Uani 1 1 d .
H18 H -0.2236 0.5584 0.7259 0.037 Uiso 1 1 calc R
C14 C -0.1003(10) 0.3869(7) 0.6870(4) 0.0222(17) Uani 1 1 d .
C13 C -0.1138(10) 0.4170(7) 0.6068(4) 0.0224(17) Uani 1 1 d .
C19 C 0.6031(10) 0.0069(7) 0.4821(4) 0.0228(17) Uani 1 1 d .
O10 O 1.1743(10) -0.1054(7) 0.4031(4) 0.077(2) Uani 1 1 d D
H10A H 1.3011 -0.1388 0.4058 0.115 Uiso 1 1 d RD
H10B H 1.1734 -0.0978 0.3546 0.115 Uiso 1 1 d RD
Na1 Na 1.0220(13) -0.0389(7) 0.5121(6) 0.057(2) Uani 0.50 1 d P
O11 O 0.394(3) 0.0256(15) 0.7012(12) 0.106(7) Uani 0.50 1 d PD
O8 O 0.7470(7) -0.0842(4) 0.4808(3) 0.0289(13) Uani 1 1 d .
O6 O -0.2134(8) 0.5194(5) 0.5910(3) 0.0356(14) Uani 1 1 d .
H11B H 0.488(13) 0.055(12) 0.695(12) 0.053 Uiso 0.50 1 d PD
H11A H 0.431(19) -0.046(5) 0.688(10) 0.053 Uiso 0.50 1 d PD

loop_
_atom_site_aniso_label
_atom_site_aniso_U_11
_atom_site_aniso_U_22
_atom_site_aniso_U_33
_atom_site_aniso_U_23
_atom_site_aniso_U_13
_atom_site_aniso_U_12
La1 0.0218(2) 0.0155(2) 0.0186(2) -0.00074(17) -0.00612(19) -0.00445(18)
I2 0.0315(5) 0.0610(6) 0.0540(6) -0.0267(5) 0.0026(4) -0.0190(4)
I1 0.0327(3) 0.0322(3) 0.0353(3) 0.0021(2) -0.0073(3) -0.0100(2)
I3 0.0402(3) 0.0387(3) 0.0344(3) 0.0043(3) -0.0102(3) -0.0142(3)
Cu2 0.0544(7) 0.0533(7) 0.0279(6) -0.0063(5) -0.0135(6) -0.0171(6)
Cu3 0.0564(8) 0.0765(9) 0.0286(6) 0.0101(6) -0.0088(6) -0.0148(7)
Cu1 0.0742(10) 0.1144(12) 0.0363(7) -0.0234(8) -0.0042(7) -0.0602(9)
O3 0.039(3) 0.026(3) 0.023(3) 0.002(2) -0.011(3) -0.012(2)
O9 0.025(3) 0.022(3) 0.060(4) -0.001(3) -0.001(3) -0.011(2)
O4 0.043(3) 0.025(3) 0.022(3) 0.000(2) -0.016(3) -0.007(3)
O1 0.029(3) 0.054(4) 0.036(3) -0.016(3) -0.004(3) -0.015(3)
O2 0.036(4) 0.065(4) 0.028(3) -0.015(3) -0.006(3) -0.011(3)
O5 0.027(3) 0.028(3) 0.027(3) -0.005(3) -0.002(3) -0.005(2)
O7 0.025(3) 0.017(3) 0.047(4) 0.006(3) 0.001(3) -0.002(2)
N2 0.029(4) 0.045(4) 0.017(3) 0.000(3) -0.007(3) -0.018(3)
N1 0.044(5) 0.067(5) 0.028(4) -0.008(4) -0.003(4) -0.030(4)
N3 0.030(4) 0.038(4) 0.027(4) -0.001(3) -0.007(3) -0.010(3)
C9 0.038(5) 0.030(4) 0.030(5) -0.006(4) -0.010(4) -0.013(4)
C10 0.033(5) 0.035(5) 0.029(5) 0.000(4) -0.008(4) -0.017(4)
C11 0.040(5) 0.033(5) 0.031(5) -0.010(4) -0.011(4) 0.001(4)
C12 0.039(5) 0.032(4) 0.024(4) -0.006(4) -0.009(4) -0.005(4)
C8 0.018(4) 0.027(4) 0.031(5) -0.002(4) -0.008(4) -0.007(3)
C7 0.027(4) 0.031(5) 0.020(4) -0.006(4) -0.004(4) -0.013(4)
C1 0.040(5) 0.031(5) 0.027(5) -0.007(4) -0.007(4) -0.009(4)
C2 0.034(5) 0.045(5) 0.026(5) -0.009(4) -0.014(4) -0.011(4)
C3 0.036(5) 0.059(6) 0.033(5) -0.013(5) -0.012(4) -0.012(5)
C4 0.042(6) 0.060(6) 0.042(6) 0.004(5) -0.019(5) -0.036(5)
C5 0.066(7) 0.104(9) 0.027(5) -0.012(6) -0.007(5) -0.049(7)
C6 0.056(7) 0.097(9) 0.029(5) -0.015(5) -0.001(5) -0.046(6)
C15 0.027(5) 0.023(4) 0.033(5) -0.002(4) -0.005(4) -0.005(3)
C16 0.038(5) 0.034(5) 0.034(5) 0.013(4) -0.011(4) -0.012(4)
C17 0.028(5) 0.038(5) 0.026(5) -0.012(4) 0.007(4) -0.011(4)
C18 0.034(5) 0.031(5) 0.026(5) 0.000(4) 0.001(4) -0.009(4)
C14 0.015(4) 0.029(4) 0.021(4) 0.002(3) -0.002(3) -0.005(3)
C13 0.014(4) 0.023(4) 0.028(4) 0.007(4) -0.001(3) -0.004(3)
C19 0.022(4) 0.025(4) 0.022(4) -0.006(3) -0.004(3) -0.005(4)
O10 0.055(5) 0.092(6) 0.082(6) -0.038(5) -0.028(4) 0.000(4)
Na1 0.033(5) 0.073(8) 0.074(7) 0.002(6) -0.013(4) -0.028(6)
O11 0.162(19) 0.049(11) 0.106(15) -0.016(11) -0.001(15) -0.038(11)
O8 0.016(3) 0.018(3) 0.052(4) 0.002(3) -0.006(3) -0.004(2)
O6 0.049(4) 0.027(3) 0.027(3) 0.007(2) -0.011(3) -0.001(3)

loop_
_atom_type_symbol
_atom_type_description
_atom_type_scat_dispersion_real
_atom_type_scat_dispersion_imag
_atom_type_scat_source
C C 0.0033 0.0016 'International Tables Vol C Tables 4.2.6.8 and 6.1.1.4'
H H 0.0000 0.0000 'International Tables Vol C Tables 4.2.6.8 and 6.1.1.4'
Cu Cu 0.3201 1.2651 'International Tables Vol C Tables 4.2.6.8 and 6.1.1.4'
I I -0.4742 1.8119 'International Tables Vol C Tables 4.2.6.8 and 6.1.1.4'
La La -0.2871 2.4523 'International Tables Vol C Tables 4.2.6.8 and 6.1.1.4'
N N 0.0061 0.0033 'International Tables Vol C Tables 4.2.6.8 and 6.1.1.4'
O O 0.0106 0.0060 'International Tables Vol C Tables 4.2.6.8 and 6.1.1.4'
Na Na 0.0362 0.0249 'International Tables Vol C Tables 4.2.6.8 and 6.1.1.4'

loop_
_geom_angle_atom_site_label_1
_geom_angle_atom_site_label_2
_geom_angle_atom_site_label_3
_geom_angle
_geom_angle_site_symmetry_1
_geom_angle_site_symmetry_3
O6 La1 O5 92.27(17) 2_566 .
O6 La1 O8 150.95(17) 2_566 2_656
O5 La1 O8 74.68(16) . 2_656
O6 La1 O9 76.84(18) 2_566 .
O5 La1 O9 144.49(17) . .
O8 La1 O9 128.18(16) 2_656 .
O6 La1 O7 131.44(18) 2_566 .
O5 La1 O7 136.12(17) . .
O8 La1 O7 64.51(15) 2_656 .
O9 La1 O7 65.07(16) . .
O6 La1 O1 77.63(18) 2_566 .
O5 La1 O1 120.36(17) . .
O8 La1 O1 86.67(18) 2_656 .
O9 La1 O1 90.59(18) . .
O7 La1 O1 73.96(18) . .
O6 La1 O3 82.19(17) 2_566 .
O5 La1 O3 70.97(16) . .
O8 La1 O3 116.22(17) 2_656 .
O9 La1 O3 74.08(17) . .
O7 La1 O3 112.91(17) . .
O1 La1 O3 157.03(17) . .
O6 La1 O4 130.51(16) 2_566 .
O5 La1 O4 80.98(16) . .
O8 La1 O4 73.88(16) 2_656 .
O9 La1 O4 81.02(17) . .
O7 La1 O4 73.10(17) . .
O1 La1 O4 146.50(17) . .
O3 La1 O4 49.13(15) . .
O6 La1 O2 82.38(19) 2_566 .
O5 La1 O2 71.44(17) . .
O8 La1 O2 68.95(18) 2_656 .
O9 La1 O2 137.99(18) . .
O7 La1 O2 106.16(17) . .
O1 La1 O2 49.09(17) . .
O3 La1 O2 138.51(17) . .
O4 La1 O2 138.18(17) . .
O6 La1 Na1 120.50(17) 2_566 2_656
O5 La1 Na1 62.33(18) . 2_656
O8 La1 Na1 30.51(15) 2_656 2_656
O9 La1 Na1 151.33(17) . 2_656
O7 La1 Na1 87.47(16) . 2_656
O1 La1 Na1 73.1(2) . 2_656
O3 La1 Na1 127.63(19) . 2_656
O4 La1 Na1 99.48(17) . 2_656
O2 La1 Na1 39.82(18) . 2_656
Cu2 I2 Cu2 180.0 . 2_567
Cu2 I2 Cu3 104.77(3) . .
Cu2 I2 Cu3 75.23(3) 2_567 .
Cu2 I2 Cu3 75.23(3) . 2_567
Cu2 I2 Cu3 104.77(3) 2_567 2_567
Cu3 I2 Cu3 180.000(1) . 2_567
Cu2 I1 Cu3 79.54(4) 2_667 1_655
Cu2 I1 Cu2 60.34(4) 2_667 .
Cu3 I1 Cu2 94.30(4) 1_655 .
Cu2 I1 Cu1 119.05(4) 2_667 .
Cu3 I1 Cu1 63.17(4) 1_655 .
Cu2 I1 Cu1 155.87(4) . .
Cu1 I3 Cu1 60.84(5) 2_657 1_455
Cu1 I3 Cu3 103.18(5) 2_657 .
Cu1 I3 Cu3 69.63(5) 1_455 .
N2 Cu2 I1 114.74(19) . 2_667
N2 Cu2 I1 112.9(2) . .
I1 Cu2 I1 119.66(4) 2_667 .
N2 Cu2 Cu2 143.39(19) . 2_667
I1 Cu2 Cu2 60.07(4) 2_667 2_667
I1 Cu2 Cu2 59.59(4) . 2_667
N2 Cu2 I2 96.85(18) . .
I1 Cu2 I2 101.42(4) 2_667 .
I1 Cu2 I2 107.48(4) . .
Cu2 Cu2 I2 119.75(6) 2_667 .
N3 Cu3 I1 114.17(19) . 1_455
N3 Cu3 I3 105.02(19) . .
I1 Cu3 I3 118.01(5) 1_455 .
N3 Cu3 I2 103.48(19) . .
I1 Cu3 I2 99.24(4) 1_455 .
I3 Cu3 I2 116.32(5) . .
N3 Cu3 Cu1 140.6(2) . 1_455
I1 Cu3 Cu1 64.96(4) 1_455 1_455
I3 Cu3 Cu1 54.38(4) . 1_455
I2 Cu3 Cu1 115.66(4) . 1_455
N1 Cu1 I3 118.6(2) 1_656 2_657
N1 Cu1 I3 110.0(2) 1_656 1_655
I3 Cu1 I3 119.16(5) 2_657 1_655
N1 Cu1 Cu1 144.2(2) 1_656 2_757
I3 Cu1 Cu1 59.83(5) 2_657 2_757
I3 Cu1 Cu1 59.33(5) 1_655 2_757
N1 Cu1 Cu3 108.3(2) 1_656 1_655
I3 Cu1 Cu3 128.62(5) 2_657 1_655
I3 Cu1 Cu3 55.98(4) 1_655 1_655
Cu1 Cu1 Cu3 93.49(7) 2_757 1_655
N1 Cu1 I1 102.1(2) 1_656 .
I3 Cu1 I1 96.75(4) 2_657 .
I3 Cu1 I1 106.77(5) 1_655 .
Cu1 Cu1 I1 113.66(8) 2_757 .
Cu3 Cu1 I1 51.87(4) 1_655 .
C7 O3 La1 94.8(4) . .
La1 O9 H9B 128.1 . .
La1 O9 H9A 126.0 . .
H9B O9 H9A 105.8 . .
C7 O4 La1 94.3(4) . .
C1 O1 La1 96.5(5) . .
C1 O2 Na1 115.7(6) . 2_656
C1 O2 La1 91.2(5) . .
Na1 O2 La1 100.2(3) 2_656 .
C13 O5 La1 134.0(5) . .
C19 O7 La1 120.0(4) . .
C19 O7 Na1 83.6(4) . 2_756
La1 O7 Na1 140.2(3) . 2_756
C10 N2 C11 115.7(7) . .
C10 N2 Cu2 123.1(5) . .
C11 N2 Cu2 120.9(5) . .
C4 N1 C5 115.5(7) . .
C4 N1 Cu1 124.1(6) . 1_454
C5 N1 Cu1 120.3(6) . 1_454
C16 N3 C17 116.3(7) . .
C16 N3 Cu3 120.7(6) . .
C17 N3 Cu3 122.8(5) . .
C10 C9 C8 118.8(7) . .
C10 C9 H9 120.6 . .
C8 C9 H9 120.6 . .
N2 C10 C9 124.2(8) . .
N2 C10 H10 117.9 . .
C9 C10 H10 117.9 . .
N2 C11 C12 124.2(7) . .
N2 C11 H11 117.9 . .
C12 C11 H11 117.9 . .
C11 C12 C8 119.1(8) . .
C11 C12 H12 120.4 . .
C8 C12 H12 120.4 . .
C9 C8 C12 118.1(7) . .
C9 C8 C7 120.6(7) . .
C12 C8 C7 121.2(7) . .
O3 C7 O4 121.6(6) . .
O3 C7 C8 118.9(6) . .
O4 C7 C8 119.5(7) . .
O2 C1 O1 123.2(8) . .
O2 C1 C2 119.5(8) . .
O1 C1 C2 117.2(7) . .
C6 C2 C3 117.8(8) . .
C6 C2 C1 120.2(8) . .
C3 C2 C1 122.0(8) . .
C2 C3 C4 118.6(8) . .
C2 C3 H3 120.7 . .
C4 C3 H3 120.7 . .
N1 C4 C3 124.3(8) . .
N1 C4 H4 117.9 . .
C3 C4 H4 117.9 . .
N1 C5 C6 124.2(9) . .
N1 C5 H5 117.9 . .
C6 C5 H5 117.9 . .
C5 C6 C2 119.6(8) . .
C5 C6 H6 120.2 . .
C2 C6 H6 120.2 . .
C16 C15 C14 118.8(7) . .
C16 C15 H15 120.6 . .
C14 C15 H15 120.6 . .
N3 C16 C15 124.4(8) . .
N3 C16 H16 117.8 . .
C15 C16 H16 117.8 . .
N3 C17 C18 123.7(7) . .
N3 C17 H17 118.2 . .
C18 C17 H17 118.2 . .
C17 C18 C14 119.0(7) . .
C17 C18 H18 120.5 . .
C14 C18 H18 120.5 . .
C18 C14 C15 117.8(7) . .
C18 C14 C13 120.1(7) . .
C15 C14 C13 122.0(7) . .
O6 C13 O5 125.0(7) . .
O6 C13 C14 118.4(7) . .
O5 C13 C14 116.5(6) . .
O8 C19 O7 125.3(7) . .
O8 C19 C19 117.9(8) . 2_656
O7 C19 C19 116.8(8) . 2_656
O8 C19 Na1 60.9(4) . 2_756
O7 C19 Na1 70.4(4) . 2_756
C19 C19 Na1 153.2(7) 2_656 2_756
Na1 O10 Na1 24.7(4) . 2_756
Na1 O10 H10A 107.7 . .
Na1 O10 H10A 120.3 2_756 .
Na1 O10 H10B 145.5 . .
Na1 O10 H10B 123.1 2_756 .
H10A O10 H10B 104.0 . .
Na1 Na1 O10 86.2(13) 2_756 .
Na1 Na1 O10 69.1(12) 2_756 2_756
O10 Na1 O10 155.3(4) . 2_756
Na1 Na1 O8 86.2(11) 2_756 .
O10 Na1 O8 85.7(4) . .
O10 Na1 O8 92.4(4) 2_756 .
Na1 Na1 O8 71.0(10) 2_756 2_756
O10 Na1 O8 92.6(4) . 2_756
O10 Na1 O8 79.7(4) 2_756 2_756
O8 Na1 O8 157.2(3) . 2_756
Na1 Na1 O7 119.5(12) 2_756 2_756
O10 Na1 O7 82.8(4) . 2_756
O10 Na1 O7 108.9(4) 2_756 2_756
O8 Na1 O7 150.8(4) . 2_756
O8 Na1 O7 50.4(2) 2_756 2_756
Na1 Na1 O2 152.7(13) 2_756 2_656
O10 Na1 O2 106.8(4) . 2_656
O10 Na1 O2 95.8(4) 2_756 2_656
O8 Na1 O2 71.4(3) . 2_656
O8 Na1 O2 130.3(4) 2_756 2_656
O7 Na1 O2 86.4(3) 2_756 2_656
Na1 Na1 C19 93.5(11) 2_756 2_756
O10 Na1 C19 81.4(4) . 2_756
O10 Na1 C19 99.5(4) 2_756 2_756
O8 Na1 C19 167.1(5) . 2_756
O8 Na1 C19 25.9(2) 2_756 2_756
O7 Na1 C19 26.00(19) 2_756 2_756
O2 Na1 C19 111.8(3) 2_656 2_756
Na1 Na1 La1 119.1(12) 2_756 2_656
O10 Na1 La1 89.1(3) . 2_656
O10 Na1 La1 102.6(3) 2_756 2_656
O8 Na1 La1 32.83(17) . 2_656
O8 Na1 La1 169.9(3) 2_756 2_656
O7 Na1 La1 120.0(2) 2_756 2_656
O2 Na1 La1 40.02(17) 2_656 2_656
C19 Na1 La1 145.4(3) 2_756 2_656
Na1 Na1 H10A 97.3 2_756 .
O10 Na1 H10A 19.3 . .
O10 Na1 H10A 159.5 2_756 .
O8 Na1 H10A 102.1 . .
O8 Na1 H10A 81.4 2_756 .
O7 Na1 H10A 63.6 2_756 .
O2 Na1 H10A 102.4 2_656 .
C19 Na1 H10A 65.1 2_756 .
La1 Na1 H10A 97.4 2_656 .
H11B O11 H11A 110(2) . .
C19 O8 Na1 112.6(5) . .
C19 O8 Na1 93.2(5) . 2_756
Na1 O8 Na1 22.8(3) . 2_756
C19 O8 La1 120.2(5) . 2_656
Na1 O8 La1 116.7(3) . 2_656
Na1 O8 La1 139.4(3) 2_756 2_656
C13 O6 La1 158.8(5) . 2_566

loop_
_geom_bond_atom_site_label_1
_geom_bond_atom_site_label_2
_geom_bond_distance
_geom_bond_site_symmetry_2
La1 O6 2.438(5) 2_566
La1 O5 2.472(5) .
La1 O8 2.514(5) 2_656
La1 O9 2.515(5) .
La1 O7 2.526(5) .
La1 O1 2.580(5) .
La1 O3 2.646(5) .
La1 O4 2.657(5) .
La1 O2 2.707(5) .
La1 Na1 4.144(9) 2_656
I2 Cu2 2.7362(12) .
I2 Cu2 2.7362(12) 2_567
I2 Cu3 2.8114(14) .
I2 Cu3 2.8114(14) 2_567
I1 Cu2 2.6419(13) 2_667
I1 Cu3 2.6520(14) 1_655
I1 Cu2 2.6547(13) .
I1 Cu1 3.0547(17) .
I3 Cu1 2.5956(14) 2_657
I3 Cu1 2.6091(14) 1_455
I3 Cu3 2.6602(14) .
Cu2 N2 2.015(6) .
Cu2 I1 2.6419(13) 2_667
Cu2 Cu2 2.662(2) 2_667
Cu3 N3 2.031(7) .
Cu3 I1 2.6520(14) 1_455
Cu3 Cu1 3.009(2) 1_455
Cu1 N1 1.996(7) 1_656
Cu1 I3 2.5956(14) 2_657
Cu1 I3 2.6091(14) 1_655
Cu1 Cu1 2.635(2) 2_757
Cu1 Cu3 3.009(2) 1_655
O3 C7 1.264(9) .
O9 H9B 0.8413 .
O9 H9A 0.8493 .
O4 C7 1.262(8) .
O1 C1 1.266(9) .
O2 C1 1.234(9) .
O2 Na1 2.696(10) 2_656
O5 C13 1.262(8) .
O7 C19 1.252(8) .
O7 Na1 2.691(10) 2_756
N2 C10 1.341(9) .
N2 C11 1.344(10) .
N1 C4 1.336(11) .
N1 C5 1.341(11) .
N1 Cu1 1.996(7) 1_454
N3 C16 1.328(10) .
N3 C17 1.349(10) .
C9 C10 1.374(10) .
C9 C8 1.380(10) .
C9 H9 0.9300 .
C10 H10 0.9300 .
C11 C12 1.363(10) .
C11 H11 0.9300 .
C12 C8 1.384(10) .
C12 H12 0.9300 .
C8 C7 1.501(10) .
C1 C2 1.513(10) .
C2 C6 1.377(11) .
C2 C3 1.378(11) .
C3 C4 1.382(11) .
C3 H3 0.9300 .
C4 H4 0.9300 .
C5 C6 1.362(11) .
C5 H5 0.9300 .
C6 H6 0.9300 .
C15 C16 1.369(11) .
C15 C14 1.392(10) .
C15 H15 0.9300 .
C16 H16 0.9300 .
C17 C18 1.371(10) .
C17 H17 0.9300 .
C18 C14 1.386(10) .
C18 H18 0.9300 .
C14 C13 1.501(10) .
C13 O6 1.236(8) .
C19 O8 1.240(8) .
C19 C19 1.545(14) 2_656
C19 Na1 2.839(11) 2_756
O10 Na1 2.155(13) .
O10 Na1 2.302(12) 2_756
O10 H10A 0.8909 .
O10 H10B 0.8881 .
Na1 Na1 0.963(14) 2_756
Na1 O10 2.302(12) 2_756
Na1 O8 2.354(10) .
Na1 O8 2.485(10) 2_756
Na1 O7 2.691(10) 2_756
Na1 O2 2.696(10) 2_656
Na1 C19 2.839(11) 2_756
Na1 La1 4.144(9) 2_656
Na1 H10A 2.5704 .
O11 H11B 0.822(11) .
O11 H11A 0.822(11) .
O8 Na1 2.485(10) 2_756
O8 La1 2.514(5) 2_656
O6 La1 2.438(5) 2_566
